data_7047141
loop_
_publ_author_name
'Ahsan, Habib Md'
'Breedlove, Brian K.'
'Piangrawee, Santivongskul'
'Mian, Mohammad Rasel'
'Fetoh, Ahmed'
'Cosquer, Goulven'
'Yamashita, Masahiro'

_publ_section_title
;
 Enhancement of electrocatalytic abilities for reducing carbon dioxide:
 functionalization with a redox-active ligand-coordinated metal complex.
;
_journal_issue 33
_journal_name_full 'Dalton transactions (Cambridge, England : 2003)'
_journal_page_first 11313
_journal_page_last 11316
_journal_paper_doi 10.1039/c8dt02288g
_journal_volume 47
_journal_year 2018
_chemical_formula_sum 'C37 H38.86 Cl3 N8 Ni O5.43 Ru'
_chemical_formula_weight 948.64
_chemical_name_systematic '[(bpy)2Ru(?-qlca)NiCl2]Cl nH2O MeOH'
_chemical_properties_physical Air-sensitive
_space_group_IT_number 4
_space_group_name_Hall 'P 2yb'
_space_group_name_H-M_alt 'P 1 21 1'
_symmetry_cell_setting monoclinic
_symmetry_space_group_name_Hall 'P 2yb'
_symmetry_space_group_name_H-M 'P 1 21 1'
_atom_sites_solution_hydrogens geom
_atom_sites_solution_primary direct
_atom_sites_solution_secondary difmap
_audit_creation_method SHELXL-97
_audit_update_record
;
2018-01-10 deposited with the CCDC.
2018-07-25 downloaded from the CCDC.
;
_cell_angle_alpha 90.00
_cell_angle_beta 101.850(8)
_cell_angle_gamma 90.00
_cell_formula_units_Z 2
_cell_length_a 12.458(7)
_cell_length_b 11.207(7)
_cell_length_c 15.772(9)
_cell_measurement_reflns_used 1108
_cell_measurement_temperature 93(2)
_cell_measurement_theta_max 16.0987
_cell_measurement_theta_min 2.2458
_cell_volume 2155(2)
_computing_structure_refinement 'SHELXL-97 (Sheldrick, 1997)'
_computing_structure_solution 'SHELXS-97 (Sheldrick, 1990)'
_diffrn_ambient_temperature 93(2)
_diffrn_measured_fraction_theta_full 0.961
_diffrn_measured_fraction_theta_max 0.961
_diffrn_measurement_device_type 'Bruker APEX-II CCD'
_diffrn_measurement_method 'phi and omega scans'
_diffrn_radiation_monochromator graphite
_diffrn_radiation_source 'fine-focus sealed tube'
_diffrn_radiation_type MoK\a
_diffrn_radiation_wavelength 0.71073
_diffrn_reflns_av_R_equivalents 0.0390
_diffrn_reflns_av_sigmaI/netI 0.0770
_diffrn_reflns_limit_h_max 9
_diffrn_reflns_limit_h_min -8
_diffrn_reflns_limit_k_max 7
_diffrn_reflns_limit_k_min -8
_diffrn_reflns_limit_l_max 12
_diffrn_reflns_limit_l_min -12
_diffrn_reflns_number 2277
_diffrn_reflns_theta_full 16.20
_diffrn_reflns_theta_max 16.20
_diffrn_reflns_theta_min 1.32
_exptl_absorpt_coefficient_mu 1.023
_exptl_absorpt_correction_T_max 0.9411
_exptl_absorpt_correction_T_min 0.7488
_exptl_absorpt_process_details multi-scan
_exptl_crystal_colour red
_exptl_crystal_density_diffrn 1.462
_exptl_crystal_density_method 'not measured'
_exptl_crystal_description plate
_exptl_crystal_F_000 967
_exptl_crystal_preparation Catalytic
_exptl_crystal_recrystallization_method 'Re-crystallisation from solvent: MeOH / EtOEt'
_exptl_crystal_size_max 0.30
_exptl_crystal_size_mid 0.20
_exptl_crystal_size_min 0.06
_refine_diff_density_max 0.566
_refine_diff_density_min -0.397
_refine_diff_density_rms 0.079
_refine_ls_abs_structure_details 'Flack H D (1983), Acta Cryst. A39, 876-881'
_refine_ls_abs_structure_Flack 0.17(6)
_refine_ls_extinction_method none
_refine_ls_goodness_of_fit_ref 1.075
_refine_ls_hydrogen_treatment mixed
_refine_ls_matrix_type full
_refine_ls_number_parameters 508
_refine_ls_number_reflns 1741
_refine_ls_number_restraints 637
_refine_ls_restrained_S_all 0.909
_refine_ls_R_factor_all 0.0623
_refine_ls_R_factor_gt 0.0507
_refine_ls_shift/su_max 0.000
_refine_ls_shift/su_mean 0.000
_refine_ls_structure_factor_coef Fsqd
_refine_ls_weighting_details 'calc w=1/[\s^2^(Fo^2^)+(0.0684P)^2^+8.0698P] where P=(Fo^2^+2Fc^2^)/3'
_refine_ls_weighting_scheme calc
_refine_ls_wR_factor_gt 0.1139
_refine_ls_wR_factor_ref 0.1207
_reflns_number_gt 1537
_reflns_number_total 1741
_reflns_threshold_expression >2sigma(I)
_cod_data_source_file c8dt02288g2.cif
_cod_data_source_block 3
_cod_depositor_comments 'Adding full bibliography for 7047141.cif.'
_cod_original_sg_symbol_H-M P21
_cod_database_code 7047141

loop_
_symmetry_equiv_pos_as_xyz
'x, y, z'
'-x, y+1/2, -z'

loop_
_atom_site_label
_atom_site_type_symbol
_atom_site_fract_x
_atom_site_fract_y
_atom_site_fract_z
_atom_site_U_iso_or_equiv
_atom_site_adp_type
_atom_site_occupancy
_atom_site_symmetry_multiplicity
_atom_site_calc_flag
_atom_site_refinement_flags
C1 C 0.4667(16) 0.211(2) 0.7030(13) 0.032(4) Uani 1 1 d U
H1 H 0.5197 0.1879 0.7525 0.038 Uiso 1 1 calc R
C2 C 0.3889(17) 0.1273(19) 0.6664(13) 0.043(5) Uani 1 1 d U
H2 H 0.3870 0.0493 0.6896 0.051 Uiso 1 1 calc R
C3 C 0.3120(16) 0.167(2) 0.5914(13) 0.042(5) Uani 1 1 d U
H3 H 0.2588 0.1125 0.5614 0.050 Uiso 1 1 calc R
C4 C 0.3145(16) 0.2835(19) 0.5621(13) 0.035(4) Uani 1 1 d U
H4 H 0.2594 0.3112 0.5154 0.043 Uiso 1 1 calc R
C5 C 0.3990(17) 0.360(2) 0.6021(13) 0.030(4) Uani 1 1 d U
C6 C 0.4097(15) 0.4880(18) 0.5789(12) 0.024(4) Uani 1 1 d U
C7 C 0.3463(15) 0.5407(18) 0.5013(11) 0.022(4) Uani 1 1 d U
H7 H 0.2939 0.4952 0.4621 0.026 Uiso 1 1 calc R
C8 C 0.3640(15) 0.6578(19) 0.4858(12) 0.023(4) Uani 1 1 d U
H8 H 0.3221 0.6944 0.4354 0.028 Uiso 1 1 calc R
C9 C 0.4400(16) 0.7240(18) 0.5404(12) 0.027(4) Uani 1 1 d U
H9 H 0.4497 0.8062 0.5292 0.032 Uiso 1 1 calc R
C10 C 0.5030(14) 0.669(2) 0.6128(12) 0.024(4) Uani 1 1 d U
H10 H 0.5568 0.7158 0.6500 0.029 Uiso 1 1 calc R
C11 C 0.7678(16) 0.2833(18) 0.8176(14) 0.026(4) Uani 1 1 d U
H11 H 0.7891 0.2831 0.7631 0.032 Uiso 1 1 calc R
C12 C 0.8330(16) 0.2164(18) 0.8915(12) 0.030(4) Uani 1 1 d U
H12 H 0.8960 0.1727 0.8844 0.036 Uiso 1 1 calc R
C13 C 0.8012(15) 0.2178(18) 0.9730(13) 0.029(4) Uani 1 1 d U
H13 H 0.8415 0.1750 1.0211 0.035 Uiso 1 1 calc R
C14 C 0.7068(15) 0.2854(17) 0.9799(13) 0.029(4) Uani 1 1 d U
H14 H 0.6832 0.2876 1.0334 0.035 Uiso 1 1 calc R
C15 C 0.6464(15) 0.3511(18) 0.9062(13) 0.020(4) Uani 1 1 d U
C16 C 0.5490(15) 0.4226(18) 0.9041(13) 0.024(4) Uani 1 1 d U
C17 C 0.5032(14) 0.434(2) 0.9755(12) 0.028(4) Uani 1 1 d U
H17 H 0.5354 0.3952 1.0282 0.034 Uiso 1 1 calc R
C18 C 0.4080(16) 0.5036(16) 0.9703(12) 0.030(4) Uani 1 1 d U
H18 H 0.3756 0.5154 1.0192 0.036 Uiso 1 1 calc R
C19 C 0.3629(16) 0.5550(19) 0.8891(12) 0.030(4) Uani 1 1 d U
H19 H 0.2960 0.5982 0.8811 0.036 Uiso 1 1 calc R
C20 C 0.4176(16) 0.5418(19) 0.8205(13) 0.027(4) Uani 1 1 d U
H20 H 0.3895 0.5823 0.7677 0.033 Uiso 1 1 calc R
C21 C 1.0066(17) 0.5886(19) 0.5651(13) 0.032(4) Uani 1 1 d U
H21 H 1.0621 0.6480 0.5778 0.039 Uiso 1 1 calc R
C22 C 1.0066(16) 0.5134(18) 0.4928(13) 0.031(4) Uani 1 1 d U
H22 H 1.0596 0.5226 0.4577 0.038 Uiso 1 1 calc R
C23 C 0.9266(15) 0.4259(18) 0.4751(12) 0.030(4) Uani 1 1 d U
H23 H 0.9242 0.3738 0.4273 0.036 Uiso 1 1 calc R
C24 C 0.8484(15) 0.4139(17) 0.5279(12) 0.025(4) Uani 1 1 d U
H24 H 0.7934 0.3540 0.5166 0.030 Uiso 1 1 calc R
C25 C 0.8544(16) 0.4934(18) 0.5981(12) 0.021(4) Uani 1 1 d U
C26 C 0.7703(17) 0.4939(18) 0.6517(13) 0.022(4) Uani 1 1 d U
C27 C 0.7181(16) 0.6562(18) 0.8334(12) 0.027(4) Uani 1 1 d U
H27A H 0.7121 0.6064 0.8841 0.032 Uiso 1 1 calc R
H27B H 0.6504 0.7049 0.8207 0.032 Uiso 1 1 calc R
C28 C 0.8060(17) 0.7415(18) 0.8665(13) 0.021(4) Uani 1 1 d U
C29 C 0.7885(15) 0.8020(17) 0.9426(11) 0.019(4) Uani 1 1 d U
H29 H 0.7233 0.7853 0.9628 0.023 Uiso 1 1 calc R
C30 C 0.8610(15) 0.8824(17) 0.9873(12) 0.019(4) Uani 1 1 d U
H30 H 0.8502 0.9179 1.0396 0.022 Uiso 1 1 calc R
C31 C 0.9547(16) 0.9102(17) 0.9507(12) 0.023(4) Uani 1 1 d U
C32 C 1.0375(16) 0.9947(16) 0.9882(13) 0.029(4) Uani 1 1 d U
H32 H 1.0329 1.0323 1.0413 0.035 Uiso 1 1 calc R
C33 C 1.1214(17) 1.0219(19) 0.9499(12) 0.031(4) Uani 1 1 d U
H33 H 1.1730 1.0803 0.9760 0.037 Uiso 1 1 calc R
C34 C 1.1355(14) 0.968(2) 0.8740(11) 0.028(4) Uani 1 1 d U
H34 H 1.1943 0.9923 0.8480 0.034 Uiso 1 1 calc R
C35 C 1.0632(15) 0.8779(18) 0.8351(12) 0.024(4) Uani 1 1 d U
H35 H 1.0747 0.8360 0.7853 0.029 Uiso 1 1 calc R
C36 C 0.9712(16) 0.8523(19) 0.8743(13) 0.024(4) Uani 1 1 d U
N1 N 0.4730(13) 0.3225(17) 0.6742(10) 0.028(4) Uani 1 1 d U
N2 N 0.4919(12) 0.5549(15) 0.6329(9) 0.020(4) Uani 1 1 d U
N3 N 0.6785(13) 0.3441(14) 0.8279(11) 0.023(4) Uani 1 1 d U
N4 N 0.5071(12) 0.4754(15) 0.8258(9) 0.026(4) Uani 1 1 d U
N5 N 0.9337(13) 0.5817(14) 0.6167(9) 0.025(4) Uani 1 1 d U
N6 N 0.7886(12) 0.5753(15) 0.7174(10) 0.027(4) Uani 1 1 d U
N7 N 0.7074(12) 0.5782(15) 0.7665(10) 0.028(4) Uani 1 1 d U
N8 N 0.8949(14) 0.7679(14) 0.8355(10) 0.028(4) Uani 1 1 d U
O1 O 0.6884(10) 0.4226(12) 0.6400(7) 0.023(3) Uani 1 1 d U
Ni1 Ni 0.9215(2) 0.6801(3) 0.72562(16) 0.0284(9) Uani 1 1 d U
Ru1 Ru 0.58995(13) 0.45120(16) 0.72902(10) 0.0257(7) Uani 1 1 d U
Cl1 Cl 1.0693(4) 0.5695(5) 0.8061(3) 0.0325(17) Uani 1 1 d U
Cl2 Cl 0.8656(4) 0.8501(5) 0.6429(3) 0.0326(18) Uani 1 1 d U
C2M C 1.6727(16) 0.985(2) 0.7528(13) 0.058(7) Uani 1 1 d U
H2M1 H 1.7488 1.0130 0.7668 0.087 Uiso 1 1 calc R
H2M2 H 1.6343 1.0222 0.6990 0.087 Uiso 1 1 calc R
H2M3 H 1.6720 0.8979 0.7456 0.087 Uiso 1 1 calc R
O2M O 1.6164(12) 1.0169(14) 0.8249(10) 0.060(5) Uani 1 1 d U
H2M H 1.5639 0.9699 0.8248 0.090 Uiso 1 1 calc R
O1W O 1.2094(10) 0.7292(12) 0.6849(8) 0.052(5) Uani 1 1 d U
H11W H 1.1857 0.6771 0.7155 0.078 Uiso 1 1 d R
H21W H 1.2504 0.7768 0.7188 0.078 Uiso 1 1 d R
Cl3 Cl 1.4159(6) 0.8518(7) 0.8004(4) 0.077(2) Uani 1 1 d U
O2W O 0.8858(17) 0.1447(19) 0.6777(12) 0.139(9) Uani 1 1 d U
H12W H 0.8565 0.1681 0.6259 0.209 Uiso 1 1 d R
H22W H 0.8939 0.0694 0.6746 0.209 Uiso 1 1 d R
O5W O 1.038(3) 0.250(4) 0.725(2) 0.31(2) Uani 1 1 d U
H15W H 1.0458 0.3244 0.7418 0.466 Uiso 1 1 d R
H25W H 1.1195 0.2333 0.7417 0.466 Uiso 1 1 d R
O4W O 1.345(4) 0.167(6) 0.880(3) 0.20(3) Uani 0.46(4) 1 d PU
H14W H 1.2670 0.2169 0.8751 0.300 Uiso 0.46(4) 1 d PR
H24W H 1.4067 0.2340 0.8751 0.300 Uiso 0.46(4) 1 d PR

loop_
_atom_site_aniso_label
_atom_site_aniso_U_11
_atom_site_aniso_U_22
_atom_site_aniso_U_33
_atom_site_aniso_U_23
_atom_site_aniso_U_13
_atom_site_aniso_U_12
C1 0.032(7) 0.031(7) 0.030(7) 0.001(6) 0.002(6) -0.002(6)
C2 0.046(7) 0.037(7) 0.040(7) 0.002(6) -0.003(6) -0.004(6)
C3 0.043(7) 0.036(7) 0.042(7) 0.003(6) -0.003(6) -0.002(6)
C4 0.037(7) 0.033(7) 0.035(7) 0.007(6) 0.003(6) -0.005(6)
C5 0.029(6) 0.028(6) 0.032(6) 0.004(5) 0.003(5) -0.004(5)
C6 0.024(6) 0.023(6) 0.023(6) 0.006(5) 0.004(5) -0.004(5)
C7 0.020(6) 0.022(7) 0.022(6) 0.004(6) -0.001(6) -0.004(6)
C8 0.020(6) 0.021(7) 0.024(7) 0.007(6) -0.006(6) 0.002(6)
C9 0.027(7) 0.020(7) 0.030(7) 0.002(6) -0.002(6) 0.004(6)
C10 0.024(6) 0.020(7) 0.027(6) 0.002(6) 0.000(6) -0.002(6)
C11 0.031(7) 0.023(7) 0.025(6) -0.003(6) 0.005(6) 0.002(6)
C12 0.031(7) 0.025(7) 0.032(7) -0.006(6) 0.002(6) 0.005(6)
C13 0.028(7) 0.026(7) 0.031(7) -0.006(6) -0.001(6) -0.002(6)
C14 0.028(7) 0.027(7) 0.030(6) -0.006(6) 0.002(6) -0.004(6)
C15 0.020(6) 0.019(6) 0.020(6) -0.001(5) 0.004(5) -0.003(5)
C16 0.025(6) 0.024(6) 0.024(6) 0.003(5) 0.004(5) -0.001(5)
C17 0.025(6) 0.029(7) 0.028(6) 0.006(6) 0.003(6) -0.001(6)
C18 0.027(7) 0.031(7) 0.031(7) 0.004(6) 0.003(6) 0.000(6)
C19 0.031(7) 0.028(7) 0.032(7) 0.002(6) 0.004(6) 0.001(6)
C20 0.027(7) 0.026(7) 0.028(6) 0.005(6) 0.004(6) -0.004(6)
C21 0.035(7) 0.030(7) 0.031(7) 0.003(6) 0.004(6) -0.003(6)
C22 0.034(7) 0.031(7) 0.031(7) 0.003(6) 0.010(6) -0.003(6)
C23 0.033(7) 0.027(7) 0.028(6) 0.002(6) 0.005(6) -0.002(6)
C24 0.024(6) 0.024(7) 0.025(6) 0.002(6) 0.002(6) 0.003(6)
C25 0.021(6) 0.021(6) 0.019(6) 0.006(5) -0.005(5) 0.002(5)
C26 0.021(6) 0.020(6) 0.023(6) -0.003(5) -0.001(5) 0.004(5)
C27 0.028(6) 0.026(7) 0.024(6) 0.007(6) -0.001(6) 0.007(6)
C28 0.021(6) 0.020(6) 0.020(6) 0.004(5) 0.004(5) -0.002(5)
C29 0.021(6) 0.017(7) 0.019(6) 0.004(6) 0.005(6) -0.004(6)
C30 0.019(6) 0.021(6) 0.016(6) 0.004(6) 0.003(6) -0.001(6)
C31 0.020(6) 0.024(6) 0.023(6) 0.001(5) 0.003(5) 0.000(5)
C32 0.029(7) 0.029(7) 0.029(6) -0.003(6) 0.002(6) 0.002(6)
C33 0.028(7) 0.030(7) 0.031(7) -0.003(6) 0.000(6) -0.001(6)
C34 0.023(6) 0.028(7) 0.032(7) -0.002(6) 0.001(6) 0.003(6)
C35 0.022(7) 0.021(7) 0.027(6) -0.002(6) 0.000(6) 0.002(6)
C36 0.022(6) 0.024(6) 0.025(6) -0.003(5) 0.002(5) -0.001(5)
N1 0.028(6) 0.024(6) 0.030(6) 0.001(6) 0.000(5) -0.007(6)
N2 0.023(6) 0.017(6) 0.017(6) 0.007(6) -0.004(5) 0.001(6)
N3 0.025(6) 0.018(6) 0.024(6) -0.004(6) -0.001(6) 0.003(5)
N4 0.027(6) 0.024(6) 0.027(6) 0.005(6) 0.006(5) 0.003(6)
N5 0.029(6) 0.024(6) 0.020(6) 0.002(6) 0.004(5) -0.003(5)
N6 0.029(6) 0.029(6) 0.024(6) -0.003(6) 0.005(5) 0.004(6)
N7 0.029(6) 0.028(6) 0.027(6) -0.001(6) 0.005(6) 0.004(6)
N8 0.030(6) 0.024(6) 0.028(6) -0.004(5) 0.006(5) 0.000(5)
O1 0.020(6) 0.023(7) 0.027(6) -0.001(6) 0.007(5) 0.002(5)
Ni1 0.0241(19) 0.032(2) 0.0251(19) 0.0016(17) -0.0048(16) -0.0002(16)
Ru1 0.0205(11) 0.0282(13) 0.0238(12) -0.0001(12) -0.0062(9) -0.0002(11)
Cl1 0.028(3) 0.031(4) 0.035(4) 0.000(3) -0.001(3) 0.002(3)
Cl2 0.026(3) 0.042(4) 0.026(4) 0.007(3) -0.002(3) 0.004(3)
C2M 0.062(9) 0.055(10) 0.059(9) 0.003(8) 0.013(8) 0.013(8)
O2M 0.059(8) 0.055(8) 0.060(8) 0.006(7) 0.001(7) 0.004(6)
O1W 0.044(8) 0.056(9) 0.052(8) 0.013(7) -0.003(6) 0.003(6)
Cl3 0.103(5) 0.076(5) 0.044(4) 0.001(4) -0.003(4) -0.046(4)
O2W 0.155(12) 0.134(12) 0.129(11) -0.011(8) 0.029(8) 0.006(9)
O5W 0.31(2) 0.31(2) 0.31(2) 0.023(10) 0.059(10) 0.003(10)
O4W 0.20(3) 0.20(3) 0.21(3) 0.000(10) 0.048(12) -0.006(10)

loop_
_atom_type_symbol
_atom_type_description
_atom_type_scat_dispersion_real
_atom_type_scat_dispersion_imag
_atom_type_scat_source
C C 0.0033 0.0016 'International Tables Vol C Tables 4.2.6.8 and 6.1.1.4'
H H 0.0000 0.0000 'International Tables Vol C Tables 4.2.6.8 and 6.1.1.4'
N N 0.0061 0.0033 'International Tables Vol C Tables 4.2.6.8 and 6.1.1.4'
O O 0.0106 0.0060 'International Tables Vol C Tables 4.2.6.8 and 6.1.1.4'
Ni Ni 0.3393 1.1124 'International Tables Vol C Tables 4.2.6.8 and 6.1.1.4'
Ru Ru -1.2594 0.8363 'International Tables Vol C Tables 4.2.6.8 and 6.1.1.4'
Cl Cl 0.1484 0.1585 'International Tables Vol C Tables 4.2.6.8 and 6.1.1.4'

loop_
_geom_angle_atom_site_label_1
_geom_angle_atom_site_label_2
_geom_angle_atom_site_label_3
_geom_angle
N1 C1 C2 125.2(19)
N1 C1 H1 117.4
C2 C1 H1 117.4
C1 C2 C3 115(2)
C1 C2 H2 122.4
C3 C2 H2 122.4
C4 C3 C2 120(2)
C4 C3 H3 119.8
C2 C3 H3 119.8
C3 C4 C5 119.6(19)
C3 C4 H4 120.2
C5 C4 H4 120.2
N1 C5 C4 120(2)
N1 C5 C6 114.9(19)
C4 C5 C6 125(2)
N2 C6 C7 120.0(17)
N2 C6 C5 117.0(18)
C7 C6 C5 122.8(18)
C8 C7 C6 117.8(19)
C8 C7 H7 121.1
C6 C7 H7 121.1
C7 C8 C9 122.0(19)
C7 C8 H8 119.0
C9 C8 H8 119.0
C8 C9 C10 118.8(19)
C8 C9 H9 120.6
C10 C9 H9 120.6
N2 C10 C9 123.4(19)
N2 C10 H10 118.3
C9 C10 H10 118.3
N3 C11 C12 119.7(19)
N3 C11 H11 120.1
C12 C11 H11 120.1
C13 C12 C11 119.8(19)
C13 C12 H12 120.1
C11 C12 H12 120.1
C12 C13 C14 117.7(19)
C12 C13 H13 121.2
C14 C13 H13 121.2
C13 C14 C15 120.7(19)
C13 C14 H14 119.6
C15 C14 H14 119.6
N3 C15 C14 119.5(18)
N3 C15 C16 114.0(18)
C14 C15 C16 126.5(19)
C17 C16 N4 123.7(19)
C17 C16 C15 121.4(19)
N4 C16 C15 114.9(19)
C16 C17 C18 119.5(19)
C16 C17 H17 120.3
C18 C17 H17 120.3
C17 C18 C19 117(2)
C17 C18 H18 121.6
C19 C18 H18 121.6
C20 C19 C18 120(2)
C20 C19 H19 120.2
C18 C19 H19 120.2
N4 C20 C19 123(2)
N4 C20 H20 118.5
C19 C20 H20 118.5
N5 C21 C22 124(2)
N5 C21 H21 117.8
C22 C21 H21 117.8
C23 C22 C21 118(2)
C23 C22 H22 121.2
C21 C22 H22 121.2
C22 C23 C24 120(2)
C22 C23 H23 119.9
C24 C23 H23 119.9
C25 C24 C23 118.1(19)
C25 C24 H24 121.0
C23 C24 H24 121.0
N5 C25 C24 122.5(19)
N5 C25 C26 115.8(19)
C24 C25 C26 121.5(19)
O1 C26 N6 122.1(19)
O1 C26 C25 123.6(19)
N6 C26 C25 114.3(19)
N7 C27 C28 130.1(19)
N7 C27 H27A 104.8
C28 C27 H27A 104.8
N7 C27 H27B 104.8
C28 C27 H27B 104.8
H27A C27 H27B 105.8
N8 C28 C29 118.9(19)
N8 C28 C27 129(2)
C29 C28 C27 112.0(19)
C30 C29 C28 123.1(19)
C30 C29 H29 118.5
C28 C29 H29 118.5
C29 C30 C31 116.2(18)
C29 C30 H30 121.9
C31 C30 H30 121.9
C36 C31 C32 115.8(19)
C36 C31 C30 120.8(18)
C32 C31 C30 123.4(18)
C33 C32 C31 122(2)
C33 C32 H32 119.2
C31 C32 H32 119.2
C32 C33 C34 123(2)
C32 C33 H33 118.7
C34 C33 H33 118.7
C33 C34 C35 120.5(19)
C33 C34 H34 119.8
C35 C34 H34 119.8
C34 C35 C36 116.7(19)
C34 C35 H35 121.6
C36 C35 H35 121.6
N8 C36 C31 118.7(19)
N8 C36 C35 118.7(18)
C31 C36 C35 122.7(19)
C1 N1 C5 119.6(18)
C1 N1 Ru1 125.7(14)
C5 N1 Ru1 114.7(15)
C10 N2 C6 117.8(16)
C10 N2 Ru1 129.2(13)
C6 N2 Ru1 112.7(12)
C11 N3 C15 122.6(18)
C11 N3 Ru1 121.6(15)
C15 N3 Ru1 115.5(13)
C20 N4 C16 117.3(18)
C20 N4 Ru1 125.2(14)
C16 N4 Ru1 117.5(14)
C21 N5 C25 117.1(18)
C21 N5 Ni1 130.3(14)
C25 N5 Ni1 112.6(14)
C26 N6 N7 114.2(17)
C26 N6 Ni1 116.5(14)
N7 N6 Ni1 129.2(13)
C27 N7 N6 118.8(17)
C27 N7 Ru1 128.7(14)
N6 N7 Ru1 112.4(12)
C28 N8 C36 122.3(17)
C28 N8 Ni1 119.2(14)
C36 N8 Ni1 118.5(14)
C26 O1 Ru1 111.8(13)
N6 Ni1 N5 80.5(7)
N6 Ni1 N8 93.4(7)
N5 Ni1 N8 174.0(7)
N6 Ni1 Cl2 107.1(5)
N5 Ni1 Cl2 92.0(4)
N8 Ni1 Cl2 90.0(5)
N6 Ni1 Cl1 105.6(5)
N5 Ni1 Cl1 89.1(4)
N8 Ni1 Cl1 92.3(5)
Cl2 Ni1 Cl1 147.1(2)
N4 Ru1 N7 97.7(7)
N4 Ru1 O1 174.2(6)
N7 Ru1 O1 79.3(6)
N4 Ru1 N2 99.2(6)
N7 Ru1 N2 95.7(6)
O1 Ru1 N2 86.2(5)
N4 Ru1 N3 77.7(7)
N7 Ru1 N3 87.0(6)
O1 Ru1 N3 97.0(6)
N2 Ru1 N3 176.2(7)
N4 Ru1 N1 89.1(6)
N7 Ru1 N1 172.6(7)
O1 Ru1 N1 94.1(6)
N2 Ru1 N1 80.3(6)
N3 Ru1 N1 97.3(7)
O2M C2M H2M1 109.5
O2M C2M H2M2 109.5
H2M1 C2M H2M2 109.5
O2M C2M H2M3 109.5
H2M1 C2M H2M3 109.5
H2M2 C2M H2M3 109.5
C2M O2M H2M 109.5
H11W O1W H21W 108.1
H12W O2W H22W 106.1
H15W O5W H25W 92.9
H14W O4W H24W 105.2

loop_
_geom_bond_atom_site_label_1
_geom_bond_atom_site_label_2
_geom_bond_distance
C1 N1 1.33(2)
C1 C2 1.39(2)
C1 H1 0.9500
C2 C3 1.43(2)
C2 H2 0.9500
C3 C4 1.39(3)
C3 H3 0.9500
C4 C5 1.41(2)
C4 H4 0.9500
C5 N1 1.38(2)
C5 C6 1.49(3)
C6 N2 1.41(2)
C6 C7 1.44(2)
C7 C8 1.36(2)
C7 H7 0.9500
C8 C9 1.36(2)
C8 H8 0.9500
C9 C10 1.39(2)
C9 H9 0.9500
C10 N2 1.34(2)
C10 H10 0.9500
C11 N3 1.34(2)
C11 C12 1.48(2)
C11 H11 0.9500
C12 C13 1.42(2)
C12 H12 0.9500
C13 C14 1.42(2)
C13 H13 0.9500
C14 C15 1.45(2)
C14 H14 0.9500
C15 N3 1.38(2)
C15 C16 1.45(2)
C16 C17 1.37(2)
C16 N4 1.37(2)
C17 C18 1.41(2)
C17 H17 0.9500
C18 C19 1.41(2)
C18 H18 0.9500
C19 C20 1.40(2)
C19 H19 0.9500
C20 N4 1.33(2)
C20 H20 0.9500
C21 N5 1.34(2)
C21 C22 1.42(2)
C21 H21 0.9500
C22 C23 1.39(2)
C22 H22 0.9500
C23 C24 1.41(2)
C23 H23 0.9500
C24 C25 1.41(2)
C24 H24 0.9500
C25 N5 1.39(2)
C25 C26 1.48(3)
C26 O1 1.28(2)
C26 N6 1.36(2)
C27 N7 1.36(2)
C27 C28 1.47(2)
C27 H27A 0.9900
C27 H27B 0.9900
C28 N8 1.33(2)
C28 C29 1.43(2)
C29 C30 1.37(2)
C29 H29 0.9500
C30 C31 1.44(2)
C30 H30 0.9500
C31 C36 1.42(2)
C31 C32 1.44(2)
C32 C33 1.35(2)
C32 H32 0.9500
C33 C34 1.38(2)
C33 H33 0.9500
C34 C35 1.41(2)
C34 H34 0.9500
C35 C36 1.44(2)
C35 H35 0.9500
C36 N8 1.39(2)
N1 Ru1 2.106(16)
N2 Ru1 2.093(15)
N3 Ru1 2.094(16)
N4 Ru1 2.029(15)
N5 Ni1 2.073(16)
N6 N7 1.394(19)
N6 Ni1 2.013(16)
N7 Ru1 2.040(17)
N8 Ni1 2.077(16)
O1 Ru1 2.070(12)
Ni1 Cl2 2.333(6)
Ni1 Cl1 2.362(6)
C2M O2M 1.50(2)
C2M H2M1 0.9800
C2M H2M2 0.9800
C2M H2M3 0.9800
O2M H2M 0.8400
O1W H11W 0.8484
O1W H21W 0.8475
O2W H12W 0.8643
O2W H22W 0.8533
O5W H15W 0.8766
O5W H25W 1.0137
O4W H14W 1.1135
O4W H24W 1.0914

loop_
_geom_torsion_atom_site_label_1
_geom_torsion_atom_site_label_2
_geom_torsion_atom_site_label_3
_geom_torsion_atom_site_label_4
_geom_torsion
N1 C1 C2 C3 1(3)
C1 C2 C3 C4 -3(3)
C2 C3 C4 C5 5(3)
C3 C4 C5 N1 -5(3)
C3 C4 C5 C6 -178.2(19)
N1 C5 C6 N2 -1(3)
C4 C5 C6 N2 172.4(17)
N1 C5 C6 C7 174.1(16)
C4 C5 C6 C7 -13(3)
N2 C6 C7 C8 -4(3)
C5 C6 C7 C8 -179.0(19)
C6 C7 C8 C9 1(3)
C7 C8 C9 C10 2(3)
C8 C9 C10 N2 -1(3)
N3 C11 C12 C13 0(3)
C11 C12 C13 C14 0(3)
C12 C13 C14 C15 0(3)
C13 C14 C15 N3 2(3)
C13 C14 C15 C16 179.6(18)
N3 C15 C16 C17 176.9(18)
C14 C15 C16 C17 0(3)
N3 C15 C16 N4 -2(2)
C14 C15 C16 N4 -179.7(18)
N4 C16 C17 C18 0(3)
C15 C16 C17 C18 -179.5(17)
C16 C17 C18 C19 2(3)
C17 C18 C19 C20 -4(3)
C18 C19 C20 N4 5(3)
N5 C21 C22 C23 -1(3)
C21 C22 C23 C24 0(3)
C22 C23 C24 C25 0(3)
C23 C24 C25 N5 0(3)
C23 C24 C25 C26 174.5(16)
N5 C25 C26 O1 176.2(15)
C24 C25 C26 O1 1(3)
N5 C25 C26 N6 -6(2)
C24 C25 C26 N6 179.4(15)
N7 C27 C28 N8 4(4)
N7 C27 C28 C29 -176.2(19)
N8 C28 C29 C30 -3(3)
C27 C28 C29 C30 177.4(17)
C28 C29 C30 C31 4(3)
C29 C30 C31 C36 -3(3)
C29 C30 C31 C32 178.5(17)
C36 C31 C32 C33 4(3)
C30 C31 C32 C33 -177.1(17)
C31 C32 C33 C34 -2(3)
C32 C33 C34 C35 -2(3)
C33 C34 C35 C36 5(3)
C32 C31 C36 N8 178.9(16)
C30 C31 C36 N8 0(3)
C32 C31 C36 C35 -1(3)
C30 C31 C36 C35 179.5(17)
C34 C35 C36 N8 177.0(16)
C34 C35 C36 C31 -3(3)
C2 C1 N1 C5 -1(3)
C2 C1 N1 Ru1 179.8(15)
C4 C5 N1 C1 3(3)
C6 C5 N1 C1 176.5(19)
C4 C5 N1 Ru1 -177.4(15)
C6 C5 N1 Ru1 -4(2)
C9 C10 N2 C6 -2(3)
C9 C10 N2 Ru1 171.7(13)
C7 C6 N2 C10 5(3)
C5 C6 N2 C10 179.7(17)
C7 C6 N2 Ru1 -170.1(13)
C5 C6 N2 Ru1 5(2)
C12 C11 N3 C15 2(3)
C12 C11 N3 Ru1 175.1(13)
C14 C15 N3 C11 -3(3)
C16 C15 N3 C11 179.0(17)
C14 C15 N3 Ru1 -176.5(13)
C16 C15 N3 Ru1 6(2)
C19 C20 N4 C16 -3(3)
C19 C20 N4 Ru1 179.5(14)
C17 C16 N4 C20 1(3)
C15 C16 N4 C20 179.9(17)
C17 C16 N4 Ru1 178.2(16)
C15 C16 N4 Ru1 -2(2)
C22 C21 N5 C25 1(3)
C22 C21 N5 Ni1 178.7(13)
C24 C25 N5 C21 -1(3)
C26 C25 N5 C21 -175.5(15)
C24 C25 N5 Ni1 -178.6(13)
C26 C25 N5 Ni1 6.5(19)
O1 C26 N6 N7 -4(2)
C25 C26 N6 N7 178.2(14)
O1 C26 N6 Ni1 -179.9(13)
C25 C26 N6 Ni1 2(2)
C28 C27 N7 N6 -1(3)
C28 C27 N7 Ru1 174.3(15)
C26 N6 N7 C27 180.0(16)
Ni1 N6 N7 C27 -4(2)
C26 N6 N7 Ru1 3.6(18)
Ni1 N6 N7 Ru1 179.3(8)
C29 C28 N8 C36 0(3)
C27 C28 N8 C36 179.6(18)
C29 C28 N8 Ni1 179.7(13)
C27 C28 N8 Ni1 0(3)
C31 C36 N8 C28 2(3)
C35 C36 N8 C28 -178.1(17)
C31 C36 N8 Ni1 -178.4(13)
C35 C36 N8 Ni1 2(2)
N6 C26 O1 Ru1 2(2)
C25 C26 O1 Ru1 179.6(13)
C26 N6 Ni1 N5 1.2(13)
N7 N6 Ni1 N5 -174.4(15)
C26 N6 Ni1 N8 -178.6(13)
N7 N6 Ni1 N8 5.8(15)
C26 N6 Ni1 Cl2 90.4(13)
N7 N6 Ni1 Cl2 -85.2(14)
C26 N6 Ni1 Cl1 -85.2(13)
N7 N6 Ni1 Cl1 99.2(14)
C21 N5 Ni1 N6 178.0(16)
C25 N5 Ni1 N6 -4.2(12)
C21 N5 Ni1 N8 -180(5)
C25 N5 Ni1 N8 -2(7)
C21 N5 Ni1 Cl2 71.1(16)
C25 N5 Ni1 Cl2 -111.2(12)
C21 N5 Ni1 Cl1 -76.0(16)
C25 N5 Ni1 Cl1 101.7(12)
C28 N8 Ni1 N6 -3.1(15)
C36 N8 Ni1 N6 176.8(14)
C28 N8 Ni1 N5 -5(7)
C36 N8 Ni1 N5 175(5)
C28 N8 Ni1 Cl2 104.0(14)
C36 N8 Ni1 Cl2 -76.1(13)
C28 N8 Ni1 Cl1 -108.9(14)
C36 N8 Ni1 Cl1 71.0(13)
C20 N4 Ru1 N7 96.5(16)
C16 N4 Ru1 N7 -80.9(14)
C20 N4 Ru1 O1 156(6)
C16 N4 Ru1 O1 -22(7)
C20 N4 Ru1 N2 -0.6(17)
C16 N4 Ru1 N2 -178.0(14)
C20 N4 Ru1 N3 -178.3(17)
C16 N4 Ru1 N3 4.3(13)
C20 N4 Ru1 N1 -80.6(16)
C16 N4 Ru1 N1 102.0(14)
C27 N7 Ru1 N4 -3.2(17)
N6 N7 Ru1 N4 172.7(11)
C27 N7 Ru1 O1 -178.1(17)
N6 N7 Ru1 O1 -2.2(11)
C27 N7 Ru1 N2 96.9(17)
N6 N7 Ru1 N2 -87.2(11)
C27 N7 Ru1 N3 -80.4(16)
N6 N7 Ru1 N3 95.5(12)
C27 N7 Ru1 N1 154(5)
N6 N7 Ru1 N1 -30(6)
C26 O1 Ru1 N4 -60(7)
C26 O1 Ru1 N7 0.4(11)
C26 O1 Ru1 N2 97.0(12)
C26 O1 Ru1 N3 -85.1(12)
C26 O1 Ru1 N1 176.9(12)
C10 N2 Ru1 N4 93.2(17)
C6 N2 Ru1 N4 -92.8(12)
C10 N2 Ru1 N7 -5.6(18)
C6 N2 Ru1 N7 168.3(12)
C10 N2 Ru1 O1 -84.5(16)
C6 N2 Ru1 O1 89.5(12)
C10 N2 Ru1 N3 129(10)
C6 N2 Ru1 N3 -57(11)
C10 N2 Ru1 N1 -179.3(17)
C6 N2 Ru1 N1 -5.3(12)
C11 N3 Ru1 N4 -178.7(15)
C15 N3 Ru1 N4 -5.6(13)
C11 N3 Ru1 N7 -80.1(15)
C15 N3 Ru1 N7 93.0(14)
C11 N3 Ru1 O1 -1.3(15)
C15 N3 Ru1 O1 171.9(13)
C11 N3 Ru1 N2 145(10)
C15 N3 Ru1 N2 -42(11)
C11 N3 Ru1 N1 93.8(15)
C15 N3 Ru1 N1 -93.1(13)
C1 N1 Ru1 N4 -75.9(17)
C5 N1 Ru1 N4 104.6(14)
C1 N1 Ru1 N7 127(5)
C5 N1 Ru1 N7 -53(6)
C1 N1 Ru1 O1 99.2(17)
C5 N1 Ru1 O1 -80.3(13)
C1 N1 Ru1 N2 -175.4(17)
C5 N1 Ru1 N2 5.1(13)
C1 N1 Ru1 N3 1.6(17)
C5 N1 Ru1 N3 -177.9(14)
